data_7219707
loop_
_publ_author_name
'Wang, Shentang'
'Bi, Yanfeng'
'Liao, Wuping'

_publ_section_title
;
 Constructing calixarene-supported high nuclearity Co27, Co28and
 Ni18Na6clusters with triazoles as co-bridges
;
_journal_issue 14
_journal_name_full CrystEngComm
_journal_page_first 2896
_journal_paper_doi 10.1039/C5CE00314H
_journal_volume 17
_journal_year 2015
_chemical_formula_moiety 'C258 H294 Cl18 N18 Na6 Ni18 O32 S30'
_chemical_formula_sum 'C258 H294 Cl18 N18 Na6 Ni18 O32 S30'
_chemical_formula_weight 6953.73
_chemical_name_common '[Ni18Na6Cl6(C40H44S4O4)6(C2N3HS)6(H2O)6]'
_chemical_name_systematic
; 
 ? 
;
_space_group_IT_number 148
_symmetry_cell_setting trigonal
_symmetry_space_group_name_Hall '-R 3'
_symmetry_space_group_name_H-M 'R -3 :H'
_atom_sites_solution_hydrogens geom
_atom_sites_solution_primary direct
_atom_sites_solution_secondary difmap
_audit_creation_method SHELXL-97
_audit_update_record
;
2015-02-23 deposited with the CCDC.
2015-02-27 downloaded from the CCDC.
;
_cell_angle_alpha 90.00
_cell_angle_beta 90.00
_cell_angle_gamma 120.00
_cell_formula_units_Z 3
_cell_length_a 23.340(3)
_cell_length_b 23.340(3)
_cell_length_c 55.409(11)
_cell_measurement_temperature 293(2)
_cell_measurement_theta_max 17.16
_cell_measurement_theta_min 1.070
_cell_volume 26140(7)
_computing_cell_refinement 'Bruker SAINT'
_computing_data_collection 'Bruker APEX2'
_computing_data_reduction 'Bruker SAINT'
_computing_molecular_graphics 'Bruker SHELXTL'
_computing_publication_material 'Bruker SHELXTL'
_computing_structure_refinement 'SHELXL-97 (Sheldrick, 2008)'
_computing_structure_solution 'SHELXS-97 (Sheldrick, 2008)'
_diffrn_ambient_temperature 293(2)
_diffrn_measured_fraction_theta_full 0.996
_diffrn_measured_fraction_theta_max 0.996
_diffrn_radiation_monochromator graphite
_diffrn_radiation_source 'fine-focus sealed tube'
_diffrn_radiation_type MoK\a
_diffrn_radiation_wavelength 0.71073
_diffrn_reflns_av_R_equivalents 0.0911
_diffrn_reflns_av_sigmaI/netI 0.0597
_diffrn_reflns_limit_h_max 19
_diffrn_reflns_limit_h_min -19
_diffrn_reflns_limit_k_max 19
_diffrn_reflns_limit_k_min -19
_diffrn_reflns_limit_l_max 45
_diffrn_reflns_limit_l_min -45
_diffrn_reflns_number 23616
_diffrn_reflns_theta_full 17.16
_diffrn_reflns_theta_max 17.16
_diffrn_reflns_theta_min 1.10
_exptl_absorpt_coefficient_mu 1.327
_exptl_absorpt_correction_T_max 0.911
_exptl_absorpt_correction_T_min 0.853
_exptl_absorpt_correction_type multi-scan
_exptl_absorpt_process_details 'SADABS, Sheldrick, 1996'
_exptl_crystal_colour green
_exptl_crystal_density_diffrn 1.325
_exptl_crystal_density_method 'not measured'
_exptl_crystal_description block
_exptl_crystal_F_000 10740
_exptl_crystal_size_max 0.12
_exptl_crystal_size_mid 0.10
_exptl_crystal_size_min 0.07
_platon_squeeze_details
;
P. van der Sluis and A. L. Spek, Acta Crystallogr., 1990, A46, 194.

Two CH3OH molecules and four CHCl3 molecules per formula unit 
were removed by the SQUEEZE process, 
which was deduced based on the void_volume/count_electrons results 
and TG analysis.
;
_refine_diff_density_max 1.040
_refine_diff_density_min -0.616
_refine_diff_density_rms 0.155
_refine_ls_extinction_coef 0.00020(5)
_refine_ls_extinction_expression Fc^*^=kFc[1+0.001xFc^2^\l^3^/sin(2\q)]^-1/4^
_refine_ls_extinction_method SHELXL
_refine_ls_goodness_of_fit_ref 1.181
_refine_ls_hydrogen_treatment constr
_refine_ls_matrix_type full
_refine_ls_number_parameters 433
_refine_ls_number_reflns 3479
_refine_ls_number_restraints 36
_refine_ls_restrained_S_all 1.174
_refine_ls_R_factor_all 0.1279
_refine_ls_R_factor_gt 0.1047
_refine_ls_shift/su_max 0.000
_refine_ls_shift/su_mean 0.000
_refine_ls_structure_factor_coef Fsqd
_refine_ls_weighting_details 'calc w=1/[\s^2^(Fo^2^)+(0.2000P)^2^+0.0000P] where P=(Fo^2^+2Fc^2^)/3'
_refine_ls_weighting_scheme calc
_refine_ls_wR_factor_gt 0.2798
_refine_ls_wR_factor_ref 0.3015
_reflns_number_gt 2494
_reflns_number_total 3479
_reflns_threshold_expression >2sigma(I)
_cod_data_source_file c5ce00314h2.cif
_cod_data_source_block CIAC-213
_cod_depositor_comments 'Adding full bibliography for 7219704--7219707.cif.'
_cod_original_sg_symbol_H-M 'R -3'
_cod_database_code 7219707

loop_
_symmetry_equiv_pos_as_xyz
'x, y, z'
'-y, x-y, z'
'-x+y, -x, z'
'x+2/3, y+1/3, z+1/3'
'-y+2/3, x-y+1/3, z+1/3'
'-x+y+2/3, -x+1/3, z+1/3'
'x+1/3, y+2/3, z+2/3'
'-y+1/3, x-y+2/3, z+2/3'
'-x+y+1/3, -x+2/3, z+2/3'
'-x, -y, -z'
'y, -x+y, -z'
'x-y, x, -z'
'-x+2/3, -y+1/3, -z+1/3'
'y+2/3, -x+y+1/3, -z+1/3'
'x-y+2/3, x+1/3, -z+1/3'
'-x+1/3, -y+2/3, -z+2/3'
'y+1/3, -x+y+2/3, -z+2/3'
'x-y+1/3, x+2/3, -z+2/3'

loop_
_atom_site_label
_atom_site_type_symbol
_atom_site_fract_x
_atom_site_fract_y
_atom_site_fract_z
_atom_site_U_iso_or_equiv
_atom_site_adp_type
_atom_site_occupancy
_atom_site_symmetry_multiplicity
_atom_site_calc_flag
_atom_site_refinement_flags
Ni1 Ni 0.21008(12) 0.80334(12) 0.13332(5) 0.0919(12) Uani 1 1 d .
Ni2 Ni 0.09730(11) 0.65365(11) 0.14761(5) 0.0829(12) Uani 1 1 d .
Ni3 Ni 0.14634(13) 0.61260(12) 0.09889(5) 0.1028(13) Uani 1 1 d .
Na1 Na 0.2619(4) 0.7706(5) 0.0904(2) 0.143(4) Uani 1 1 d .
Cl1 Cl 0.2121(2) 0.6933(2) 0.13153(10) 0.0996(19) Uani 1 1 d .
S1 S 0.1715(2) 0.8851(2) 0.12817(9) 0.0804(18) Uani 1 1 d .
S2 S -0.0187(2) 0.6311(2) 0.14818(10) 0.0818(18) Uani 1 1 d .
S3 S 0.0606(3) 0.5529(2) 0.06787(11) 0.108(2) Uani 1 1 d .
S4 S 0.2376(3) 0.8101(3) 0.04395(13) 0.130(2) Uani 1 1 d .
S5 S 0.2092(2) 0.8168(2) 0.17528(10) 0.0834(18) Uani 1 1 d .
C1 C 0.1942(8) 0.8433(10) 0.0840(4) 0.055(5) Uani 1 1 d U
C2 C 0.1756(8) 0.8844(9) 0.0959(3) 0.067(6) Uani 1 1 d .
C3 C 0.1575(8) 0.9244(9) 0.0832(5) 0.068(5) Uani 1 1 d .
H3 H 0.1438 0.9500 0.0915 0.082 Uiso 1 1 calc R
C4 C 0.1599(10) 0.9260(11) 0.0581(6) 0.095(7) Uani 1 1 d .
C5 C 0.1850(10) 0.8909(12) 0.0468(4) 0.087(6) Uani 1 1 d .
H5 H 0.1908 0.8933 0.0301 0.105 Uiso 1 1 calc R
C6 C 0.2012(8) 0.8522(8) 0.0604(4) 0.070(5) Uani 1 1 d .
C7 C 0.0694(11) 0.7599(8) 0.1369(3) 0.057(5) Uani 1 1 d .
C8 C 0.0054(12) 0.7150(9) 0.1422(3) 0.063(5) Uani 1 1 d .
C9 C -0.0418(10) 0.7344(11) 0.1443(3) 0.086(6) Uani 1 1 d .
H9 H -0.0856 0.7024 0.1473 0.104 Uiso 1 1 calc R
C10 C -0.0265(12) 0.7980(15) 0.1422(4) 0.100(7) Uani 1 1 d .
C11 C 0.0403(11) 0.8435(10) 0.1371(3) 0.083(6) Uani 1 1 d .
H11 H 0.0528 0.8879 0.1355 0.099 Uiso 1 1 calc R
C12 C 0.0877(8) 0.8266(9) 0.1343(3) 0.051(4) Uani 1 1 d U
C13 C 0.0132(12) 0.5956(10) 0.1061(4) 0.080(6) Uani 1 1 d U
C14 C 0.0010(10) 0.5598(11) 0.0851(5) 0.092(7) Uani 1 1 d .
C15 C -0.0692(15) 0.5255(9) 0.0763(5) 0.127(9) Uani 1 1 d U
H15 H -0.0789 0.5053 0.0612 0.152 Uiso 1 1 calc R
C16 C -0.1189(14) 0.5234(14) 0.0898(5) 0.130(8) Uani 1 1 d U
C17 C -0.1050(10) 0.5563(10) 0.1118(4) 0.106(7) Uani 1 1 d .
H17 H -0.1388 0.5555 0.1210 0.127 Uiso 1 1 calc R
C18 C -0.0338(11) 0.5935(10) 0.1207(4) 0.087(6) Uani 1 1 d U
C19 C 0.1445(13) 0.6868(12) 0.0559(5) 0.095(7) Uani 1 1 d .
C20 C 0.1668(11) 0.7307(12) 0.0380(6) 0.089(7) Uiso 1 1 d .
C21 C 0.1442(18) 0.7255(15) 0.0157(6) 0.133(11) Uani 1 1 d .
H21 H 0.1627 0.7615 0.0053 0.160 Uiso 1 1 calc R
C22 C 0.0937(18) 0.667(2) 0.0087(5) 0.132(10) Uani 1 1 d .
C23 C 0.0648(14) 0.6117(15) 0.0240(7) 0.121(9) Uani 1 1 d .
H23 H 0.0298 0.5714 0.0188 0.145 Uiso 1 1 calc R
C24 C 0.0908(14) 0.6194(14) 0.0477(6) 0.118(8) Uani 1 1 d .
C25 C 0.1355(11) 0.9672(10) 0.0436(4) 0.094(6) Uiso 1 1 d .
C26 C -0.0754(14) 0.8262(14) 0.1436(5) 0.140(9) Uiso 1 1 d .
C27 C -0.1994(18) 0.4712(16) 0.0853(6) 0.216(14) Uiso 1 1 d D
C28 C 0.0578(15) 0.6478(16) -0.0180(6) 0.153(10) Uiso 1 1 d .
C29 C 0.1795(12) 1.0415(12) 0.0495(4) 0.149(9) Uiso 1 1 d .
H29A H 0.2243 1.0561 0.0447 0.223 Uiso 1 1 calc R
H29B H 0.1782 1.0483 0.0665 0.223 Uiso 1 1 calc R
H29C H 0.1635 1.0664 0.0409 0.223 Uiso 1 1 calc R
C30 C 0.1362(13) 0.9555(12) 0.0170(4) 0.153(9) Uiso 1 1 d .
H30A H 0.1797 0.9840 0.0108 0.230 Uiso 1 1 calc R
H30B H 0.1052 0.9648 0.0091 0.230 Uiso 1 1 calc R
H30C H 0.1240 0.9102 0.0143 0.230 Uiso 1 1 calc R
C31 C 0.0705(16) 0.9473(16) 0.0492(6) 0.209(14) Uiso 1 1 d .
H31A H 0.0433 0.9009 0.0460 0.313 Uiso 1 1 calc R
H31B H 0.0558 0.9715 0.0394 0.313 Uiso 1 1 calc R
H31C H 0.0673 0.9559 0.0659 0.313 Uiso 1 1 calc R
C32 C -0.0717(14) 0.8644(15) 0.1245(5) 0.180(11) Uiso 1 1 d .
H32A H -0.0304 0.8794 0.1163 0.269 Uiso 1 1 calc R
H32B H -0.0743 0.9018 0.1302 0.269 Uiso 1 1 calc R
H32C H -0.1076 0.8389 0.1136 0.269 Uiso 1 1 calc R
C33 C -0.0533(17) 0.8747(18) 0.1649(6) 0.222(15) Uiso 1 1 d .
H33A H -0.0109 0.8830 0.1705 0.333 Uiso 1 1 calc R
H33B H -0.0850 0.8559 0.1777 0.333 Uiso 1 1 calc R
H33C H -0.0500 0.9155 0.1597 0.333 Uiso 1 1 calc R
C34 C -0.1330(18) 0.7776(18) 0.1559(6) 0.220(14) Uiso 1 1 d .
H34A H -0.1331 0.7923 0.1721 0.330 Uiso 1 1 calc R
H34B H -0.1328 0.7366 0.1564 0.330 Uiso 1 1 calc R
H34C H -0.1718 0.7712 0.1476 0.330 Uiso 1 1 calc R
C35 C -0.201(2) 0.4421(18) 0.0615(5) 0.28(2) Uiso 1 1 d D
H35A H -0.1936 0.4739 0.0491 0.417 Uiso 1 1 calc R
H35B H -0.2439 0.4035 0.0592 0.417 Uiso 1 1 calc R
H35C H -0.1677 0.4299 0.0608 0.417 Uiso 1 1 calc R
C36 C -0.2295(15) 0.5180(13) 0.0851(5) 0.191(12) Uiso 1 1 d D
H36A H -0.2303 0.5326 0.1012 0.286 Uiso 1 1 calc R
H36B H -0.2738 0.4944 0.0788 0.286 Uiso 1 1 calc R
H36C H -0.2029 0.5556 0.0750 0.286 Uiso 1 1 calc R
C37 C -0.226(2) 0.4241(18) 0.1064(5) 0.29(2) Uiso 1 1 d D
H37A H -0.2631 0.4247 0.1132 0.428 Uiso 1 1 calc R
H37B H -0.1916 0.4375 0.1184 0.428 Uiso 1 1 calc R
H37C H -0.2385 0.3802 0.1010 0.428 Uiso 1 1 calc R
C38 C 0.068(2) 0.713(2) -0.0268(8) 0.30(2) Uiso 1 1 d .
H38A H 0.0961 0.7475 -0.0156 0.444 Uiso 1 1 calc R
H38B H 0.0262 0.7115 -0.0279 0.444 Uiso 1 1 calc R
H38C H 0.0887 0.7229 -0.0424 0.444 Uiso 1 1 calc R
C39 C -0.0177(19) 0.5949(18) -0.0191(6) 0.233(16) Uiso 1 1 d .
H39A H -0.0414 0.6063 -0.0077 0.350 Uiso 1 1 calc R
H39B H -0.0238 0.5521 -0.0152 0.350 Uiso 1 1 calc R
H39C H -0.0341 0.5939 -0.0351 0.350 Uiso 1 1 calc R
C40 C 0.0890(17) 0.6208(17) -0.0337(6) 0.222(15) Uiso 1 1 d .
H40A H 0.0802 0.5787 -0.0275 0.333 Uiso 1 1 calc R
H40B H 0.1360 0.6506 -0.0340 0.333 Uiso 1 1 calc R
H40C H 0.0714 0.6154 -0.0497 0.333 Uiso 1 1 calc R
C41 C 0.1791(9) 0.7458(10) 0.1900(3) 0.086(2) Uani 1 1 d .
C42 C 0.1221(9) 0.6454(10) 0.2011(3) 0.086(2) Uani 1 1 d U
H42 H 0.0927 0.6001 0.2005 0.103 Uiso 1 1 calc R
N1 N 0.1560(7) 0.6721(7) 0.2201(3) 0.086(2) Uani 1 1 d .
N2 N 0.1961(7) 0.7385(7) 0.2131(3) 0.086(2) Uani 1 1 d .
N3 N 0.1301(7) 0.6848(8) 0.1818(3) 0.086(2) Uani 1 1 d .
O1 O 0.2059(5) 0.8022(5) 0.0978(2) 0.078(4) Uani 1 1 d .
O2 O 0.1143(6) 0.7408(5) 0.1352(2) 0.070(3) Uani 1 1 d .
O3 O 0.0759(6) 0.6235(5) 0.1138(3) 0.087(4) Uani 1 1 d U
O4 O 0.1690(7) 0.6918(6) 0.0768(3) 0.094(4) Uani 1 1 d .
O5 O 0.2354(8) 0.6080(7) 0.0812(3) 0.143(6) Uani 1 1 d .

loop_
_atom_site_aniso_label
_atom_site_aniso_U_11
_atom_site_aniso_U_22
_atom_site_aniso_U_33
_atom_site_aniso_U_23
_atom_site_aniso_U_13
_atom_site_aniso_U_12
Ni1 0.0630(19) 0.0699(19) 0.139(3) 0.0099(16) 0.0019(16) 0.0304(15)
Ni2 0.0639(18) 0.0514(18) 0.128(2) 0.0038(15) 0.0025(15) 0.0249(14)
Ni3 0.094(2) 0.0642(19) 0.143(3) 0.0055(16) 0.0012(18) 0.0340(16)
Na1 0.098(6) 0.123(7) 0.229(11) 0.066(7) 0.052(7) 0.071(6)
Cl1 0.071(4) 0.081(4) 0.146(5) 0.009(3) -0.011(3) 0.037(3)
S1 0.070(4) 0.045(3) 0.107(5) 0.002(3) -0.009(3) 0.015(3)
S2 0.060(3) 0.050(3) 0.121(4) 0.007(3) 0.010(3) 0.016(3)
S3 0.135(5) 0.052(4) 0.138(5) -0.012(4) -0.008(4) 0.047(4)
S4 0.113(5) 0.104(5) 0.166(6) 0.032(4) 0.063(5) 0.049(4)
S5 0.058(3) 0.059(3) 0.129(4) 0.004(3) -0.003(3) 0.026(3)
C1 0.055(5) 0.055(5) 0.055(5) 0.0002(11) 0.0000(11) 0.027(3)
C2 0.056(12) 0.050(12) 0.066(14) 0.016(11) -0.024(10) 0.005(10)
C3 0.067(13) 0.051(13) 0.076(17) 0.009(12) 0.022(12) 0.020(11)
C4 0.080(16) 0.072(16) 0.13(3) 0.029(16) 0.042(15) 0.037(13)
C5 0.077(15) 0.079(16) 0.080(16) 0.034(15) 0.012(13) 0.020(14)
C6 0.067(13) 0.042(12) 0.086(17) 0.027(11) 0.024(11) 0.016(11)
C7 0.032(13) 0.029(12) 0.082(13) 0.019(9) 0.018(10) -0.005(12)
C8 0.070(17) 0.049(15) 0.095(14) -0.003(11) 0.000(12) 0.048(16)
C9 0.072(17) 0.039(16) 0.129(17) 0.012(12) 0.025(12) 0.013(14)
C10 0.067(19) 0.10(2) 0.15(2) -0.022(16) -0.006(14) 0.052(18)
C11 0.063(16) 0.061(13) 0.110(15) 0.002(12) -0.017(12) 0.021(14)
C12 0.051(5) 0.051(5) 0.051(5) 0.0000(11) 0.0000(11) 0.026(2)
C13 0.093(14) 0.052(14) 0.065(13) -0.016(12) 0.000(15) 0.014(13)
C14 0.056(16) 0.064(15) 0.17(2) 0.017(15) -0.011(15) 0.040(14)
C15 0.16(2) 0.040(13) 0.15(2) -0.019(13) 0.029(19) 0.024(15)
C16 0.130(8) 0.130(8) 0.130(8) -0.0003(11) 0.0000(11) 0.065(4)
C17 0.095(17) 0.101(16) 0.125(19) 0.012(15) 0.013(14) 0.052(14)
C18 0.087(6) 0.087(6) 0.087(6) 0.0000(11) 0.0001(11) 0.043(3)
C19 0.11(2) 0.075(19) 0.077(18) 0.021(19) 0.024(18) 0.032(17)
C21 0.16(3) 0.08(2) 0.18(4) 0.00(2) 0.04(2) 0.07(2)
C22 0.17(3) 0.15(3) 0.13(3) 0.02(3) 0.01(2) 0.11(3)
C23 0.16(3) 0.12(3) 0.12(2) -0.05(2) -0.03(2) 0.10(2)
C24 0.12(2) 0.12(3) 0.12(3) 0.00(2) 0.009(19) 0.06(2)
C41 0.086(3) 0.085(3) 0.087(3) 0.0002(10) 0.0000(10) 0.0429(15)
C42 0.086(3) 0.085(3) 0.087(3) 0.0002(10) 0.0000(10) 0.0429(15)
N1 0.086(3) 0.085(3) 0.087(3) 0.0002(10) 0.0000(10) 0.0429(15)
N2 0.086(3) 0.085(3) 0.087(3) 0.0002(10) 0.0000(10) 0.0429(15)
N3 0.086(3) 0.085(3) 0.087(3) 0.0002(10) 0.0000(10) 0.0429(15)
O1 0.066(8) 0.059(8) 0.094(9) 0.014(7) -0.005(7) 0.019(7)
O2 0.038(7) 0.041(7) 0.130(10) -0.003(6) -0.005(7) 0.019(7)
O3 0.060(8) 0.033(7) 0.157(13) 0.010(8) 0.027(8) 0.016(7)
O4 0.123(12) 0.058(9) 0.073(10) 0.003(8) -0.002(9) 0.024(8)
O5 0.142(14) 0.118(12) 0.150(13) 0.034(10) 0.035(11) 0.050(11)

loop_
_atom_type_symbol
_atom_type_description
_atom_type_scat_dispersion_real
_atom_type_scat_dispersion_imag
_atom_type_scat_source
C C 0.0033 0.0016 'International Tables Vol C Tables 4.2.6.8 and 6.1.1.4'
H H 0.0000 0.0000 'International Tables Vol C Tables 4.2.6.8 and 6.1.1.4'
N N 0.0061 0.0033 'International Tables Vol C Tables 4.2.6.8 and 6.1.1.4'
O O 0.0106 0.0060 'International Tables Vol C Tables 4.2.6.8 and 6.1.1.4'
S S 0.1246 0.1234 'International Tables Vol C Tables 4.2.6.8 and 6.1.1.4'
Ni Ni 0.3393 1.1124 'International Tables Vol C Tables 4.2.6.8 and 6.1.1.4'
Cl Cl 0.1484 0.1585 'International Tables Vol C Tables 4.2.6.8 and 6.1.1.4'
Na Na 0.0362 0.0249 'International Tables Vol C Tables 4.2.6.8 and 6.1.1.4'

loop_
_geom_angle_atom_site_label_1
_geom_angle_atom_site_label_2
_geom_angle_atom_site_label_3
_geom_angle
_geom_angle_site_symmetry_1
_geom_angle_site_symmetry_3
O2 Ni1 O1 90.7(5) . .
O2 Ni1 C42 171.4(6) . 14_455
O1 Ni1 C42 90.8(6) . 14_455
O2 Ni1 S5 87.9(4) . .
O1 Ni1 S5 170.9(4) . .
C42 Ni1 S5 91.9(5) 14_455 .
O2 Ni1 S1 82.1(4) . .
O1 Ni1 S1 82.1(4) . .
C42 Ni1 S1 106.5(5) 14_455 .
S5 Ni1 S1 88.88(18) . .
O2 Ni1 Cl1 81.0(4) . .
O1 Ni1 Cl1 88.5(4) . .
C42 Ni1 Cl1 90.5(5) 14_455 .
S5 Ni1 Cl1 100.13(19) . .
S1 Ni1 Cl1 160.54(18) . .
O3 Ni2 O2 85.6(4) . .
O3 Ni2 N3 172.9(5) . .
O2 Ni2 N3 96.2(5) . .
O3 Ni2 S5 87.2(3) . 15
O2 Ni2 S5 169.4(4) . 15
N3 Ni2 S5 91.8(5) . 15
O3 Ni2 S2 83.2(4) . .
O2 Ni2 S2 82.0(4) . .
N3 Ni2 S2 103.8(4) . .
S5 Ni2 S2 89.49(17) 15 .
O3 Ni2 Cl1 80.1(4) . .
O2 Ni2 Cl1 82.6(4) . .
N3 Ni2 Cl1 93.3(4) . .
S5 Ni2 Cl1 103.84(18) 15 .
S2 Ni2 Cl1 158.0(2) . .
O3 Ni3 O4 89.4(5) . .
O3 Ni3 N2 92.8(5) . 15
O4 Ni3 N2 177.4(6) . 15
O3 Ni3 O5 175.8(5) . .
O4 Ni3 O5 87.5(5) . .
N2 Ni3 O5 90.4(5) 15 .
O3 Ni3 S3 82.6(5) . .
O4 Ni3 S3 82.2(5) . .
N2 Ni3 S3 96.6(4) 15 .
O5 Ni3 S3 99.8(5) . .
O3 Ni3 Cl1 80.6(4) . .
O4 Ni3 Cl1 88.2(4) . .
N2 Ni3 Cl1 93.6(4) 15 .
O5 Ni3 Cl1 96.4(4) . .
S3 Ni3 Cl1 160.7(2) . .
O1 Na1 O4 78.8(6) . .
O1 Na1 N1 89.1(7) . 14_455
O4 Na1 N1 163.5(7) . 14_455
O1 Na1 O5 162.0(7) . 3_565
O4 Na1 O5 117.9(6) . 3_565
N1 Na1 O5 75.6(6) 14_455 3_565
O1 Na1 Cl1 85.9(5) . .
O4 Na1 Cl1 79.5(5) . .
N1 Na1 Cl1 88.5(5) 14_455 .
O5 Na1 Cl1 102.8(5) 3_565 .
O1 Na1 S4 77.1(5) . .
O4 Na1 S4 71.7(5) . .
N1 Na1 S4 116.8(5) 14_455 .
O5 Na1 S4 101.2(5) 3_565 .
Cl1 Na1 S4 148.8(4) . .
O1 Na1 C42 70.6(6) . 14_455
O4 Na1 C42 139.0(7) . 14_455
N1 Na1 C42 24.5(5) 14_455 14_455
O5 Na1 C42 96.9(6) 3_565 14_455
Cl1 Na1 C42 71.8(5) . 14_455
S4 Na1 C42 124.5(5) . 14_455
Ni3 Cl1 Ni2 80.82(17) . .
Ni3 Cl1 Ni1 117.7(2) . .
Ni2 Cl1 Ni1 78.94(16) . .
Ni3 Cl1 Na1 78.3(3) . .
Ni2 Cl1 Na1 123.5(3) . .
Ni1 Cl1 Na1 66.2(2) . .
C12 S1 C2 103.2(7) . .
C12 S1 Ni1 94.0(6) . .
C2 S1 Ni1 93.8(8) . .
C18 S2 C8 105.6(9) . .
C18 S2 Ni2 91.2(8) . .
C8 S2 Ni2 93.1(8) . .
C24 S3 C14 104.6(10) . .
C24 S3 Ni3 95.2(12) . .
C14 S3 Ni3 91.5(9) . .
C20 S4 C6 102.3(9) . .
C20 S4 Na1 93.5(11) . .
C6 S4 Na1 86.9(8) . .
C41 S5 Ni1 112.5(7) . .
C41 S5 Ni2 111.4(7) . 14_455
Ni1 S5 Ni2 105.1(2) . 14_455
C6 C1 O1 128.0(19) . .
C6 C1 C2 114.3(19) . .
O1 C1 C2 117.6(19) . .
C1 C2 C3 121.7(17) . .
C1 C2 S1 120.7(17) . .
C3 C2 S1 117.6(17) . .
C4 C3 C2 120.1(18) . .
C4 C3 H3 119.9 . .
C2 C3 H3 119.9 . .
C5 C4 C3 118(2) . .
C5 C4 C25 122(3) . .
C3 C4 C25 121(2) . .
C6 C5 C4 119(2) . .
C6 C5 H5 120.6 . .
C4 C5 H5 120.6 . .
C1 C6 C5 126.7(19) . .
C1 C6 S4 117.5(17) . .
C5 C6 S4 115.8(19) . .
O2 C7 C8 120.2(14) . .
O2 C7 C12 120.7(16) . .
C8 C7 C12 119.0(18) . .
C7 C8 C9 120.8(17) . .
C7 C8 S2 120.6(14) . .
C9 C8 S2 118.5(18) . .
C10 C9 C8 122.3(18) . .
C10 C9 H9 118.9 . .
C8 C9 H9 118.9 . .
C9 C10 C11 115.6(18) . .
C9 C10 C26 127(2) . .
C11 C10 C26 117(2) . .
C12 C11 C10 124.1(18) . .
C12 C11 H11 118.0 . .
C10 C11 H11 118.0 . .
C11 C12 C7 118.2(16) . .
C11 C12 S1 123.0(15) . .
C7 C12 S1 118.8(15) . .
O3 C13 C18 120.0(19) . .
O3 C13 C14 114(2) . .
C18 C13 C14 125(2) . .
C13 C14 C15 116(2) . .
C13 C14 S3 125.4(18) . .
C15 C14 S3 118(2) . .
C16 C15 C14 121(2) . .
C16 C15 H15 119.3 . .
C14 C15 H15 119.3 . .
C17 C16 C15 120(3) . .
C17 C16 C27 114(3) . .
C15 C16 C27 125(3) . .
C16 C17 C18 119(2) . .
C16 C17 H17 120.5 . .
C18 C17 H17 120.5 . .
C13 C18 C17 117.8(19) . .
C13 C18 S2 124.3(18) . .
C17 C18 S2 117.9(18) . .
O4 C19 C20 129(2) . .
O4 C19 C24 118(2) . .
C20 C19 C24 112(2) . .
C19 C20 C21 130(3) . .
C19 C20 S4 117(2) . .
C21 C20 S4 113(3) . .
C20 C21 C22 118(3) . .
C20 C21 H21 121.0 . .
C22 C21 H21 121.0 . .
C21 C22 C23 122(3) . .
C21 C22 C28 127(3) . .
C23 C22 C28 110(3) . .
C22 C23 C24 118(3) . .
C22 C23 H23 121.2 . .
C24 C23 H23 121.2 . .
C23 C24 C19 119(2) . .
C23 C24 S3 121(3) . .
C19 C24 S3 119(2) . .
C31 C25 C30 105(2) . .
C31 C25 C29 109(2) . .
C30 C25 C29 110.5(19) . .
C31 C25 C4 111(2) . .
C30 C25 C4 111(2) . .
C29 C25 C4 109.9(18) . .
C32 C26 C34 128(3) . .
C32 C26 C33 103(3) . .
C34 C26 C33 93(3) . .
C32 C26 C10 114(3) . .
C34 C26 C10 106(3) . .
C33 C26 C10 107(2) . .
C35 C27 C37 117(2) . .
C35 C27 C36 113(2) . .
C37 C27 C36 111(2) . .
C35 C27 C16 104(3) . .
C37 C27 C16 108(3) . .
C36 C27 C16 103(2) . .
C40 C28 C38 113(3) . .
C40 C28 C39 104(3) . .
C38 C28 C39 109(3) . .
C40 C28 C22 111(3) . .
C38 C28 C22 102(3) . .
C39 C28 C22 118(3) . .
C25 C29 H29A 109.5 . .
C25 C29 H29B 109.5 . .
H29A C29 H29B 109.5 . .
C25 C29 H29C 109.5 . .
H29A C29 H29C 109.5 . .
H29B C29 H29C 109.5 . .
C25 C30 H30A 109.5 . .
C25 C30 H30B 109.5 . .
H30A C30 H30B 109.5 . .
C25 C30 H30C 109.5 . .
H30A C30 H30C 109.5 . .
H30B C30 H30C 109.5 . .
C25 C31 H31A 109.5 . .
C25 C31 H31B 109.5 . .
H31A C31 H31B 109.5 . .
C25 C31 H31C 109.5 . .
H31A C31 H31C 109.5 . .
H31B C31 H31C 109.5 . .
C26 C32 H32A 109.5 . .
C26 C32 H32B 109.5 . .
H32A C32 H32B 109.5 . .
C26 C32 H32C 109.5 . .
H32A C32 H32C 109.5 . .
H32B C32 H32C 109.5 . .
C26 C33 H33A 109.5 . .
C26 C33 H33B 109.5 . .
H33A C33 H33B 109.5 . .
C26 C33 H33C 109.5 . .
H33A C33 H33C 109.5 . .
H33B C33 H33C 109.5 . .
C26 C34 H34A 109.5 . .
C26 C34 H34B 109.5 . .
H34A C34 H34B 109.5 . .
C26 C34 H34C 109.5 . .
H34A C34 H34C 109.5 . .
H34B C34 H34C 109.5 . .
C27 C35 H35A 109.5 . .
C27 C35 H35B 109.5 . .
H35A C35 H35B 109.5 . .
C27 C35 H35C 109.5 . .
H35A C35 H35C 109.5 . .
H35B C35 H35C 109.5 . .
C27 C36 H36A 109.5 . .
C27 C36 H36B 109.5 . .
H36A C36 H36B 109.5 . .
C27 C36 H36C 109.5 . .
H36A C36 H36C 109.5 . .
H36B C36 H36C 109.5 . .
C27 C37 H37A 109.5 . .
C27 C37 H37B 109.5 . .
H37A C37 H37B 109.5 . .
C27 C37 H37C 109.5 . .
H37A C37 H37C 109.5 . .
H37B C37 H37C 109.5 . .
C28 C38 H38A 109.5 . .
C28 C38 H38B 109.5 . .
H38A C38 H38B 109.5 . .
C28 C38 H38C 109.5 . .
H38A C38 H38C 109.5 . .
H38B C38 H38C 109.5 . .
C28 C39 H39A 109.5 . .
C28 C39 H39B 109.5 . .
H39A C39 H39B 109.5 . .
C28 C39 H39C 109.5 . .
H39A C39 H39C 109.5 . .
H39B C39 H39C 109.5 . .
C28 C40 H40A 109.5 . .
C28 C40 H40B 109.5 . .
H40A C40 H40B 109.5 . .
C28 C40 H40C 109.5 . .
H40A C40 H40C 109.5 . .
H40B C40 H40C 109.5 . .
N3 C41 N2 108.7(16) . .
N3 C41 S5 125.8(15) . .
N2 C41 S5 125.4(15) . .
N3 C42 N1 118.4(18) . .
N3 C42 Ni1 124.5(14) . 15
N1 C42 Ni1 116.0(14) . 15
N3 C42 Na1 158.5(14) . 15
N1 C42 Na1 46.1(10) . 15
Ni1 C42 Na1 70.2(6) 15 15
N3 C42 H42 120.8 . .
N1 C42 H42 120.8 . .
Ni1 C42 H42 11.3 15 .
Na1 C42 H42 76.6 15 .
C42 N1 N2 102.7(15) . .
C42 N1 Na1 109.4(13) . 15
N2 N1 Na1 141.2(12) . 15
C41 N2 N1 108.7(15) . .
C41 N2 Ni3 131.7(13) . 14_455
N1 N2 Ni3 118.0(11) . 14_455
C42 N3 C41 101.5(15) . .
C42 N3 Ni2 126.2(13) . .
C41 N3 Ni2 130.1(12) . .
C1 O1 Na1 126.5(12) . .
C1 O1 Ni1 125.3(12) . .
Na1 O1 Ni1 100.7(6) . .
C7 O2 Ni1 123.3(10) . .
C7 O2 Ni2 122.0(9) . .
Ni1 O2 Ni2 110.4(6) . .
C13 O3 Ni3 125.8(13) . .
C13 O3 Ni2 119.7(12) . .
Ni3 O3 Ni2 111.4(7) . .
C19 O4 Ni3 124.0(13) . .
C19 O4 Na1 127.6(14) . .
Ni3 O4 Na1 104.8(7) . .
Ni3 O5 Na1 111.5(6) . 2_665

loop_
_geom_bond_atom_site_label_1
_geom_bond_atom_site_label_2
_geom_bond_distance
_geom_bond_site_symmetry_2
Ni1 O2 1.968(12) .
Ni1 O1 1.973(12) .
Ni1 C42 2.06(2) 14_455
Ni1 S5 2.347(6) .
Ni1 S1 2.500(5) .
Ni1 Cl1 2.594(5) .
Ni2 O3 1.977(15) .
Ni2 O2 1.990(11) .
Ni2 N3 2.037(15) .
Ni2 S5 2.354(5) 15
Ni2 S2 2.487(5) .
Ni2 Cl1 2.519(6) .
Ni3 O3 1.966(12) .
Ni3 O4 2.054(14) .
Ni3 N2 2.107(15) 15
Ni3 O5 2.347(16) .
Ni3 S3 2.472(7) .
Ni3 Cl1 2.506(6) .
Na1 O1 1.839(14) .
Na1 O4 2.160(17) .
Na1 N1 2.215(18) 14_455
Na1 O5 2.706(17) 3_565
Na1 Cl1 2.774(11) .
Na1 S4 2.886(13) .
Na1 C42 2.90(2) 14_455
S1 C12 1.771(18) .
S1 C2 1.793(18) .
S2 C18 1.71(2) .
S2 C8 1.778(17) .
S3 C24 1.75(3) .
S3 C14 1.76(2) .
S4 C20 1.79(2) .
S4 C6 1.831(19) .
S5 C41 1.66(2) .
S5 Ni2 2.354(5) 14_455
C1 C6 1.32(2) .
C1 O1 1.35(2) .
C1 C2 1.40(2) .
C2 C3 1.39(2) .
C3 C4 1.39(3) .
C3 H3 0.9300 .
C4 C5 1.37(3) .
C4 C25 1.56(3) .
C5 C6 1.37(2) .
C5 H5 0.9300 .
C7 O2 1.33(2) .
C7 C8 1.36(2) .
C7 C12 1.40(2) .
C8 C9 1.39(2) .
C9 C10 1.35(2) .
C9 H9 0.9300 .
C10 C11 1.41(3) .
C10 C26 1.58(3) .
C11 C12 1.36(2) .
C11 H11 0.9300 .
C13 O3 1.34(2) .
C13 C18 1.34(3) .
C13 C14 1.37(3) .
C14 C15 1.50(3) .
C15 C16 1.36(3) .
C15 H15 0.9300 .
C16 C17 1.39(3) .
C16 C27 1.67(4) .
C17 C18 1.52(3) .
C17 H17 0.9300 .
C19 O4 1.27(2) .
C19 C20 1.33(3) .
C19 C24 1.51(3) .
C20 C21 1.32(3) .
C21 C22 1.34(3) .
C21 H21 0.9300 .
C22 C23 1.40(3) .
C22 C28 1.65(4) .
C23 C24 1.42(3) .
C23 H23 0.9300 .
C25 C31 1.38(3) .
C25 C30 1.50(3) .
C25 C29 1.55(3) .
C26 C32 1.36(3) .
C26 C34 1.43(4) .
C26 C33 1.53(4) .
C27 C35 1.47(4) .
C27 C37 1.507(10) .
C27 C36 1.57(4) .
C28 C40 1.46(4) .
C28 C38 1.51(4) .
C28 C39 1.57(4) .
C29 H29A 0.9600 .
C29 H29B 0.9600 .
C29 H29C 0.9600 .
C30 H30A 0.9600 .
C30 H30B 0.9600 .
C30 H30C 0.9600 .
C31 H31A 0.9600 .
C31 H31B 0.9600 .
C31 H31C 0.9600 .
C32 H32A 0.9600 .
C32 H32B 0.9600 .
C32 H32C 0.9600 .
C33 H33A 0.9600 .
C33 H33B 0.9600 .
C33 H33C 0.9600 .
C34 H34A 0.9600 .
C34 H34B 0.9600 .
C34 H34C 0.9600 .
C35 H35A 0.9600 .
C35 H35B 0.9600 .
C35 H35C 0.9600 .
C36 H36A 0.9600 .
C36 H36B 0.9600 .
C36 H36C 0.9600 .
C37 H37A 0.9600 .
C37 H37B 0.9600 .
C37 H37C 0.9600 .
C38 H38A 0.9600 .
C38 H38B 0.9600 .
C38 H38C 0.9600 .
C39 H39A 0.9600 .
C39 H39B 0.9600 .
C39 H39C 0.9600 .
C40 H40A 0.9600 .
C40 H40B 0.9600 .
C40 H40C 0.9600 .
C41 N3 1.38(2) .
C41 N2 1.37(2) .
C42 N3 1.36(2) .
C42 N1 1.274(19) .
C42 Ni1 2.06(2) 15
C42 Na1 2.90(2) 15
C42 H42 0.9300 .
N1 N2 1.406(18) .
N1 Na1 2.215(18) 15
N2 Ni3 2.107(15) 14_455
O5 Na1 2.706(17) 2_665

loop_
_platon_squeeze_void_nr
_platon_squeeze_void_average_x
_platon_squeeze_void_average_y
_platon_squeeze_void_average_z
_platon_squeeze_void_volume
_platon_squeeze_void_count_electrons
_platon_squeeze_void_content
1 0.000 0.000 0.000 26 5 ' '
2 -0.333 0.333 0.064 1338 578 ' '
3 0.000 0.000 0.097 18 2 ' '
4 0.000 0.000 0.142 7 1 ' '
5 0.000 1.000 0.270 1336 579 ' '
6 0.333 0.667 0.397 1336 578 ' '
7 0.000 0.000 0.500 91 4 ' '
8 -0.333 0.333 0.603 1336 578 ' '
9 0.000 0.000 0.730 1336 578 ' '
10 0.000 0.000 0.861 7 1 ' '
11 0.333 0.667 0.936 1338 579 ' '
12 0.000 0.000 0.904 17 2 ' '
13 0.333 0.667 0.167 91 4 ' '
14 0.333 0.667 0.667 25 5 ' '
15 0.333 0.667 0.764 18 2 ' '
16 0.333 0.667 0.569 18 2 ' '
17 0.333 0.667 0.525 7 1 ' '
18 0.333 0.667 0.809 7 1 ' '
19 0.667 0.333 0.833 91 4 ' '
20 0.667 0.333 0.333 25 5 ' '
21 0.667 0.333 0.431 17 2 ' '
22 0.667 0.333 0.236 18 2 ' '
23 0.666 0.333 0.191 7 1 ' '
24 0.667 0.333 0.475 8 1 ' '
